data_2232948
loop_
_publ_author_name
'Marzec, Bartosz'
'Mahimaidoss, Mariyatra'
'Zhang, Lei'
'McCabe, Thomas'
'Schmitt, Wolfgang'

_publ_section_title
;
 {4,6-Bis[(<i>E</i>)-1-methyl-2-(pyridin-2-ylmethylidene)hydrazinyl]pyrimidine-\k^3^<i>N</i>,<i>N</i>',<i>N</i>''}dichloridomanganese(II)
;
_journal_coeditor_code SU2330
_journal_issue 12
_journal_name_full 'Acta Crystallographica Section E'
_journal_page_first m1676
_journal_paper_doi 10.1107/S1600536811043352
_journal_volume 67
_journal_year 2011
_chemical_formula_iupac '[Mn Cl2 (C18 H18 N8)]'
_chemical_formula_moiety 'C18 H18 Cl2 Mn1 N8'
_chemical_formula_sum 'C18 H18 Cl2 Mn N8'
_chemical_formula_weight 472.24
_chemical_name_systematic
;
{4,6-Bis[(<i>E</i>)-1-methyl-2-(pyridin-2-ylmethylidene)hydrazinyl]pyrimidine-
\k^3^<i>N</i>,<i>N</i>',<i>N</i>''}dichloridomanganese(II)
;
_space_group_IT_number 2
_symmetry_cell_setting triclinic
_symmetry_space_group_name_Hall '-P 1'
_symmetry_space_group_name_H-M 'P -1'
_atom_sites_solution_hydrogens geom
_atom_sites_solution_primary direct
_atom_sites_solution_secondary difmap
_audit_creation_method SHELXL97
_cell_angle_alpha 72.571(3)
_cell_angle_beta 77.694(3)
_cell_angle_gamma 75.700(3)
_cell_formula_units_Z 2
_cell_length_a 8.8355(12)
_cell_length_b 10.0972(14)
_cell_length_c 12.1466(17)
_cell_measurement_reflns_used 209
_cell_measurement_temperature 123(2)
_cell_measurement_theta_max 28.37
_cell_measurement_theta_min 1.78
_cell_volume 990.4(2)
_computing_cell_refinement 'SAINT (Bruker, 2007)'
_computing_data_collection 'SMART (Bruker, 2007)'
_computing_data_reduction 'SAINT (Bruker, 2007)'
_computing_molecular_graphics
;
CrystalMaker (Palmer, 2011) and DIAMOND (Brandenburg, 1998)
;
_computing_publication_material 'SHELXL97 (Sheldrick, 2008)'
_computing_structure_refinement 'SHELXL97 (Sheldrick, 2008)'
_computing_structure_solution 'SHELXS97 (Sheldrick, 2008)'
_diffrn_ambient_temperature 123(2)
_diffrn_measured_fraction_theta_full 0.993
_diffrn_measured_fraction_theta_max 0.986
_diffrn_measurement_device_type 'Bruker SMART CCD diffractometer'
_diffrn_measurement_method '\w and \f'
_diffrn_radiation_monochromator graphite
_diffrn_radiation_source 'fine-focus sealed tube'
_diffrn_radiation_type 'Mo K\a'
_diffrn_radiation_wavelength 0.71073
_diffrn_reflns_av_R_equivalents 0.0294
_diffrn_reflns_av_sigmaI/netI 0.0381
_diffrn_reflns_limit_h_max 11
_diffrn_reflns_limit_h_min -11
_diffrn_reflns_limit_k_max 13
_diffrn_reflns_limit_k_min -13
_diffrn_reflns_limit_l_max 16
_diffrn_reflns_limit_l_min -16
_diffrn_reflns_number 13578
_diffrn_reflns_theta_full 25.00
_diffrn_reflns_theta_max 28.37
_diffrn_reflns_theta_min 1.78
_exptl_absorpt_coefficient_mu 0.959
_exptl_absorpt_correction_T_max 0.926
_exptl_absorpt_correction_T_min 0.891
_exptl_absorpt_correction_type multi-scan
_exptl_absorpt_process_details '(SADABS; Blessing, 1995)'
_exptl_crystal_colour orange
_exptl_crystal_density_diffrn 1.583
_exptl_crystal_density_method 'not measured'
_exptl_crystal_description block
_exptl_crystal_F_000 482
_exptl_crystal_size_max 0.15
_exptl_crystal_size_mid 0.10
_exptl_crystal_size_min 0.08
_refine_diff_density_max 0.467
_refine_diff_density_min -0.240
_refine_ls_extinction_method none
_refine_ls_goodness_of_fit_ref 1.035
_refine_ls_hydrogen_treatment constr
_refine_ls_matrix_type full
_refine_ls_number_parameters 264
_refine_ls_number_reflns 4889
_refine_ls_number_restraints 0
_refine_ls_restrained_S_all 1.035
_refine_ls_R_factor_all 0.0494
_refine_ls_R_factor_gt 0.0388
_refine_ls_shift/su_max 0.001
_refine_ls_shift/su_mean 0.000
_refine_ls_structure_factor_coef Fsqd
_refine_ls_weighting_details 'calc w = 1/[\s^2^(Fo^2^)+(0.0408P)^2^+0.5107P] where P=(Fo^2^+2Fc^2^)/3'
_refine_ls_weighting_scheme calc
_refine_ls_wR_factor_gt 0.0848
_refine_ls_wR_factor_ref 0.0884
_reflns_number_gt 4095
_reflns_number_total 4889
_reflns_threshold_expression I>2\s(I)
_cod_data_source_file su2330.cif
_cod_data_source_block I
_cod_original_formula_sum 'C18 H18 Cl2 Mn1 N8'
_cod_database_code 2232948
_cod_database_fobs_code 2232948

loop_
_symmetry_equiv_pos_as_xyz
'x, y, z'
'-x, -y, -z'

loop_
_atom_site_type_symbol
_atom_site_label
_atom_site_fract_x
_atom_site_fract_y
_atom_site_fract_z
_atom_site_U_iso_or_equiv
_atom_site_adp_type
_atom_site_calc_flag
_atom_site_refinement_flags
_atom_site_occupancy
_atom_site_symmetry_multiplicity
Mn Mn1 0.67993(3) 0.16794(3) 0.82771(3) 0.01792(9) Uani d . 1 1
Cl Cl3 0.79147(6) 0.23004(5) 0.96172(5) 0.02639(12) Uani d . 1 1
Cl Cl6 0.83681(6) 0.18893(6) 0.64375(4) 0.02952(13) Uani d . 1 1
N N1 0.01708(19) 0.67410(17) 0.66222(14) 0.0208(3) Uani d . 1 1
N N2 0.14098(19) 0.69997(17) 0.69778(15) 0.0212(3) Uani d . 1 1
N N3 -0.3287(2) 0.85135(18) 0.53910(16) 0.0256(4) Uani d . 1 1
N N4 0.37974(19) 0.59915(17) 0.76727(15) 0.0213(3) Uani d . 1 1
N N5 0.47733(18) 0.34990(17) 0.80430(14) 0.0191(3) Uani d . 1 1
N N6 0.32711(18) 0.19442(17) 0.79741(15) 0.0201(3) Uani d . 1 1
N N7 0.45792(18) 0.09592(16) 0.82524(14) 0.0183(3) Uani d . 1 1
N N8 0.72286(18) -0.07073(17) 0.88859(14) 0.0193(3) Uani d . 1 1
C C1 -0.2119(2) 0.7419(2) 0.57423(17) 0.0213(4) Uani d . 1 1
C C2 -0.4426(2) 0.8238(2) 0.49708(19) 0.0282(5) Uani d . 1 1
H H2 -0.5268 0.8997 0.4731 0.034 Uiso calc R 1 1
C C3 -0.4455(3) 0.6926(2) 0.48639(19) 0.0291(5) Uani d . 1 1
H H3 -0.5288 0.6789 0.4553 0.035 Uiso calc R 1 1
C C4 -0.3236(3) 0.5808(2) 0.52218(19) 0.0294(5) Uani d . 1 1
H H4 -0.3217 0.4888 0.5160 0.035 Uiso calc R 1 1
C C5 -0.2060(2) 0.6057(2) 0.56669(18) 0.0257(4) Uani d . 1 1
H H5 -0.1215 0.5309 0.5921 0.031 Uiso calc R 1 1
C C6 -0.0873(2) 0.7771(2) 0.61700(17) 0.0219(4) Uani d . 1 1
H H6 -0.0844 0.8724 0.6113 0.026 Uiso calc R 1 1
C C7 0.1690(2) 0.8430(2) 0.6747(2) 0.0269(4) Uani d . 1 1
H H7A 0.0817 0.8981 0.7172 0.040 Uiso calc R 1 1
H H7B 0.1756 0.8885 0.5908 0.040 Uiso calc R 1 1
H H7C 0.2683 0.8385 0.7006 0.040 Uiso calc R 1 1
C C8 0.2476(2) 0.5803(2) 0.74022(16) 0.0192(4) Uani d . 1 1
C C9 0.2191(2) 0.4463(2) 0.75266(17) 0.0202(4) Uani d . 1 1
H H9 0.1217 0.4339 0.7398 0.024 Uiso calc R 1 1
C C10 0.3397(2) 0.3324(2) 0.78463(16) 0.0178(4) Uani d . 1 1
C C11 0.4861(2) 0.4824(2) 0.79677(18) 0.0218(4) Uani d . 1 1
H H11 0.5805 0.4943 0.8149 0.026 Uiso calc R 1 1
C C12 0.1896(2) 0.1539(2) 0.7783(2) 0.0257(4) Uani d . 1 1
H H12A 0.1624 0.0739 0.8428 0.039 Uiso calc R 1 1
H H12B 0.2136 0.1263 0.7047 0.039 Uiso calc R 1 1
H H12C 0.1001 0.2341 0.7744 0.039 Uiso calc R 1 1
C C13 0.4659(2) -0.0363(2) 0.83818(17) 0.0211(4) Uani d . 1 1
H H13 0.3820 -0.0705 0.8253 0.025 Uiso calc R 1 1
C C14 0.6114(2) -0.1315(2) 0.87384(16) 0.0189(4) Uani d . 1 1
C C15 0.6297(2) -0.2762(2) 0.89248(18) 0.0236(4) Uani d . 1 1
H H15 0.5485 -0.3155 0.8816 0.028 Uiso calc R 1 1
C C16 0.7687(2) -0.3630(2) 0.92733(18) 0.0252(4) Uani d . 1 1
H H16 0.7850 -0.4627 0.9400 0.030 Uiso calc R 1 1
C C17 0.8830(2) -0.3016(2) 0.94323(18) 0.0243(4) Uani d . 1 1
H H17 0.9791 -0.3585 0.9675 0.029 Uiso calc R 1 1
C C18 0.8557(2) -0.1558(2) 0.92326(17) 0.0217(4) Uani d . 1 1
H H18 0.9348 -0.1145 0.9347 0.026 Uiso calc R 1 1

loop_
_atom_site_aniso_label
_atom_site_aniso_U_11
_atom_site_aniso_U_22
_atom_site_aniso_U_33
_atom_site_aniso_U_12
_atom_site_aniso_U_13
_atom_site_aniso_U_23
Mn1 0.01333(14) 0.01712(15) 0.02342(16) -0.00139(10) -0.00637(11) -0.00423(11)
Cl3 0.0216(2) 0.0294(3) 0.0326(3) -0.00431(19) -0.0116(2) -0.0098(2)
Cl6 0.0247(3) 0.0315(3) 0.0265(3) -0.0013(2) -0.0011(2) -0.0043(2)
N1 0.0168(8) 0.0219(8) 0.0227(8) -0.0002(6) -0.0064(6) -0.0049(7)
N2 0.0178(8) 0.0173(8) 0.0283(9) 0.0002(6) -0.0094(7) -0.0047(7)
N3 0.0191(8) 0.0237(9) 0.0309(9) 0.0026(7) -0.0094(7) -0.0042(7)
N4 0.0189(8) 0.0192(8) 0.0273(9) -0.0003(6) -0.0082(7) -0.0075(7)
N5 0.0149(7) 0.0200(8) 0.0234(8) -0.0008(6) -0.0065(6) -0.0068(6)
N6 0.0130(7) 0.0175(8) 0.0294(9) -0.0005(6) -0.0083(6) -0.0041(7)
N7 0.0135(7) 0.0185(8) 0.0211(8) 0.0012(6) -0.0057(6) -0.0039(6)
N8 0.0175(8) 0.0189(8) 0.0213(8) -0.0021(6) -0.0062(6) -0.0038(6)
C1 0.0180(9) 0.0223(9) 0.0205(9) 0.0003(7) -0.0052(7) -0.0030(8)
C2 0.0185(10) 0.0324(11) 0.0302(11) -0.0001(8) -0.0087(8) -0.0036(9)
C3 0.0233(10) 0.0387(12) 0.0266(11) -0.0096(9) -0.0074(8) -0.0050(9)
C4 0.0326(12) 0.0275(11) 0.0287(11) -0.0073(9) -0.0070(9) -0.0055(9)
C5 0.0245(10) 0.0232(10) 0.0265(10) 0.0001(8) -0.0075(8) -0.0034(8)
C6 0.0199(9) 0.0190(9) 0.0244(10) 0.0000(7) -0.0051(8) -0.0039(8)
C7 0.0236(10) 0.0183(9) 0.0391(12) -0.0005(8) -0.0115(9) -0.0061(9)
C8 0.0170(9) 0.0216(9) 0.0174(9) -0.0001(7) -0.0034(7) -0.0052(7)
C9 0.0143(9) 0.0209(9) 0.0247(10) 0.0001(7) -0.0073(7) -0.0048(8)
C10 0.0153(8) 0.0193(9) 0.0191(9) -0.0020(7) -0.0034(7) -0.0060(7)
C11 0.0175(9) 0.0225(10) 0.0275(10) -0.0017(7) -0.0082(8) -0.0079(8)
C12 0.0159(9) 0.0231(10) 0.0401(12) -0.0034(7) -0.0101(8) -0.0075(9)
C13 0.0176(9) 0.0210(9) 0.0254(10) -0.0031(7) -0.0071(8) -0.0048(8)
C14 0.0164(9) 0.0189(9) 0.0202(9) -0.0023(7) -0.0041(7) -0.0036(7)
C15 0.0225(10) 0.0205(9) 0.0293(11) -0.0035(8) -0.0082(8) -0.0064(8)
C16 0.0282(10) 0.0168(9) 0.0291(11) 0.0008(8) -0.0076(9) -0.0055(8)
C17 0.0209(10) 0.0245(10) 0.0242(10) 0.0039(8) -0.0087(8) -0.0044(8)
C18 0.0176(9) 0.0236(10) 0.0238(10) -0.0025(7) -0.0072(8) -0.0045(8)

loop_
_atom_type_symbol
_atom_type_description
_atom_type_scat_dispersion_real
_atom_type_scat_dispersion_imag
_atom_type_scat_source
C C 0.0033 0.0016 'International Tables Vol C Tables 4.2.6.8 and 6.1.1.4'
H H 0.0000 0.0000 'International Tables Vol C Tables 4.2.6.8 and 6.1.1.4'
Cl Cl 0.1484 0.1585 'International Tables Vol C Tables 4.2.6.8 and 6.1.1.4'
Mn Mn 0.3368 0.7283 'International Tables Vol C Tables 4.2.6.8 and 6.1.1.4'
N N 0.0061 0.0033 'International Tables Vol C Tables 4.2.6.8 and 6.1.1.4'

loop_
_geom_angle_atom_site_label_1
_geom_angle_atom_site_label_2
_geom_angle_atom_site_label_3
_geom_angle
_geom_angle_publ_flag
N5 Mn1 N8 138.73(6) no
N5 Mn1 N7 69.14(6) no
N8 Mn1 N7 71.34(6) no
N5 Mn1 Cl6 105.58(5) no
N8 Mn1 Cl6 98.09(4) no
N7 Mn1 Cl6 109.23(4) no
N5 Mn1 Cl3 98.11(4) no
N8 Mn1 Cl3 103.08(4) no
N7 Mn1 Cl3 137.70(4) no
Cl6 Mn1 Cl3 113.06(2) no
C6 N1 N2 120.08(17) ?
N1 N2 C8 114.05(15) ?
N1 N2 C7 121.98(15) ?
C8 N2 C7 123.26(16) ?
C2 N3 C1 116.94(18) ?
C11 N4 C8 115.07(17) ?
C11 N5 C10 115.84(16) ?
C11 N5 Mn1 123.94(12) ?
C10 N5 Mn1 119.88(12) ?
N7 N6 C10 114.64(15) ?
N7 N6 C12 120.81(15) ?
C10 N6 C12 124.50(15) ?
C13 N7 N6 122.20(16) ?
C13 N7 Mn1 118.24(12) ?
N6 N7 Mn1 119.14(12) ?
C18 N8 C14 117.69(16) ?
C18 N8 Mn1 125.94(13) ?
C14 N8 Mn1 115.79(12) ?
N3 C1 C5 122.57(18) ?
N3 C1 C6 115.26(17) ?
C5 C1 C6 122.13(17) ?
N3 C2 C3 124.18(19) ?
N3 C2 H2 117.9 ?
C3 C2 H2 117.9 ?
C2 C3 C4 118.28(19) ?
C2 C3 H3 120.9 ?
C4 C3 H3 120.9 ?
C5 C4 C3 118.8(2) ?
C5 C4 H4 120.6 ?
C3 C4 H4 120.6 ?
C4 C5 C1 119.22(19) ?
C4 C5 H5 120.4 ?
C1 C5 H5 120.4 ?
N1 C6 C1 117.14(18) ?
N1 C6 H6 121.4 ?
C1 C6 H6 121.4 ?
N2 C7 H7A 109.5 ?
N2 C7 H7B 109.5 ?
H7A C7 H7B 109.5 ?
N2 C7 H7C 109.5 ?
H7A C7 H7C 109.5 ?
H7B C7 H7C 109.5 ?
N4 C8 N2 117.01(17) ?
N4 C8 C9 122.41(17) ?
N2 C8 C9 120.58(17) ?
C10 C9 C8 116.66(17) ?
C10 C9 H9 121.7 ?
C8 C9 H9 121.7 ?
N5 C10 C9 121.65(17) ?
N5 C10 N6 116.17(16) ?
C9 C10 N6 122.17(17) ?
N4 C11 N5 128.05(18) ?
N4 C11 H11 116.0 ?
N5 C11 H11 116.0 ?
N6 C12 H12A 109.5 ?
N6 C12 H12B 109.5 ?
H12A C12 H12B 109.5 ?
N6 C12 H12C 109.5 ?
H12A C12 H12C 109.5 ?
H12B C12 H12C 109.5 ?
N7 C13 C14 116.34(17) ?
N7 C13 H13 121.8 ?
C14 C13 H13 121.8 ?
N8 C14 C15 122.81(17) ?
N8 C14 C13 116.59(16) ?
C15 C14 C13 120.59(17) ?
C14 C15 C16 118.86(18) ?
C14 C15 H15 120.6 ?
C16 C15 H15 120.6 ?
C17 C16 C15 118.62(18) ?
C17 C16 H16 120.7 ?
C15 C16 H16 120.7 ?
C16 C17 C18 119.14(18) ?
C16 C17 H17 120.4 ?
C18 C17 H17 120.4 ?
N8 C18 C17 122.87(18) ?
N8 C18 H18 118.6 ?
C17 C18 H18 118.6 ?

loop_
_geom_bond_atom_site_label_1
_geom_bond_atom_site_label_2
_geom_bond_distance
_geom_bond_publ_flag
Mn1 N5 2.2227(16) no
Mn1 N8 2.2580(16) no
Mn1 N7 2.2628(16) no
Mn1 Cl6 2.3453(7) no
Mn1 Cl3 2.3695(6) no
N1 C6 1.279(2) ?
N1 N2 1.365(2) ?
N2 C8 1.373(2) ?
N2 C7 1.459(3) ?
N3 C2 1.339(3) ?
N3 C1 1.345(2) ?
N4 C11 1.320(2) ?
N4 C8 1.348(2) ?
N5 C11 1.334(2) ?
N5 C10 1.350(2) ?
N6 N7 1.355(2) ?
N6 C10 1.385(2) ?
N6 C12 1.457(2) ?
N7 C13 1.282(2) ?
N8 C18 1.338(2) ?
N8 C14 1.348(2) ?
C1 C5 1.394(3) ?
C1 C6 1.468(3) ?
C2 C3 1.376(3) ?
C2 H2 0.9500 ?
C3 C4 1.389(3) ?
C3 H3 0.9500 ?
C4 C5 1.373(3) ?
C4 H4 0.9500 ?
C5 H5 0.9500 ?
C6 H6 0.9500 ?
C7 H7A 0.9800 ?
C7 H7B 0.9800 ?
C7 H7C 0.9800 ?
C8 C9 1.396(3) ?
C9 C10 1.382(2) ?
C9 H9 0.9500 ?
C11 H11 0.9500 ?
C12 H12A 0.9800 ?
C12 H12B 0.9800 ?
C12 H12C 0.9800 ?
C13 C14 1.463(3) ?
C13 H13 0.9500 ?
C14 C15 1.384(3) ?
C15 C16 1.387(3) ?
C15 H15 0.9500 ?
C16 C17 1.380(3) ?
C16 H16 0.9500 ?
C17 C18 1.385(3) ?
C17 H17 0.9500 ?
C18 H18 0.9500 ?

loop_
_geom_hbond_atom_site_label_D
_geom_hbond_atom_site_label_H
_geom_hbond_atom_site_label_A
_geom_hbond_site_symmetry_A
_geom_hbond_distance_DH
_geom_hbond_distance_HA
_geom_hbond_distance_DA
_geom_hbond_angle_DHA
C2 H2 N3 2_476 0.95 2.50 3.358(3) 151
C18 H18 Cl3 2_757 0.95 2.80 3.508(2) 133

loop_
_geom_torsion_atom_site_label_1
_geom_torsion_atom_site_label_2
_geom_torsion_atom_site_label_3
_geom_torsion_atom_site_label_4
_geom_torsion
_geom_torsion_publ_flag
C6 N1 N2 C8 -177.44(18) ?
C6 N1 N2 C7 -6.8(3) ?
N8 Mn1 N5 C11 160.34(14) ?
N7 Mn1 N5 C11 177.93(17) ?
Cl6 Mn1 N5 C11 -77.03(16) ?
Cl3 Mn1 N5 C11 39.75(16) ?
N8 Mn1 N5 C10 -26.59(19) ?
N7 Mn1 N5 C10 -9.01(13) ?
Cl6 Mn1 N5 C10 96.04(14) ?
Cl3 Mn1 N5 C10 -147.19(14) ?
C10 N6 N7 C13 -178.82(18) ?
C12 N6 N7 C13 -1.4(3) ?
C10 N6 N7 Mn1 -6.4(2) ?
C12 N6 N7 Mn1 171.03(14) ?
N5 Mn1 N7 C13 -179.21(16) ?
N8 Mn1 N7 C13 -11.35(14) ?
Cl6 Mn1 N7 C13 80.91(15) ?
Cl3 Mn1 N7 C13 -100.42(15) ?
N5 Mn1 N7 N6 8.07(13) ?
N8 Mn1 N7 N6 175.93(15) ?
Cl6 Mn1 N7 N6 -91.81(13) ?
Cl3 Mn1 N7 N6 86.86(14) ?
N5 Mn1 N8 C18 -161.13(14) ?
N7 Mn1 N8 C18 -178.46(17) ?
Cl6 Mn1 N8 C18 73.90(16) ?
Cl3 Mn1 N8 C18 -42.16(16) ?
N5 Mn1 N8 C14 27.89(18) ?
N7 Mn1 N8 C14 10.56(13) ?
Cl6 Mn1 N8 C14 -97.09(13) ?
Cl3 Mn1 N8 C14 146.86(13) ?
C2 N3 C1 C5 0.8(3) ?
C2 N3 C1 C6 178.55(18) ?
C1 N3 C2 C3 -1.0(3) ?
N3 C2 C3 C4 0.6(3) ?
C2 C3 C4 C5 0.1(3) ?
C3 C4 C5 C1 -0.2(3) ?
N3 C1 C5 C4 -0.2(3) ?
C6 C1 C5 C4 -177.8(2) ?
N2 N1 C6 C1 176.38(17) no
N3 C1 C6 N1 173.05(18) ?
C5 C1 C6 N1 -9.2(3) ?
C11 N4 C8 N2 -173.62(17) ?
C11 N4 C8 C9 5.6(3) ?
N1 N2 C8 N4 174.36(16) ?
C7 N2 C8 N4 3.8(3) ?
N1 N2 C8 C9 -4.8(3) ?
C7 N2 C8 C9 -175.38(19) ?
N4 C8 C9 C10 -5.5(3) ?
N2 C8 C9 C10 173.61(17) ?
C11 N5 C10 C9 3.3(3) ?
Mn1 N5 C10 C9 -170.32(14) ?
C11 N5 C10 N6 -177.21(17) ?
Mn1 N5 C10 N6 9.2(2) ?
C8 C9 C10 N5 0.8(3) ?
C8 C9 C10 N6 -178.64(17) ?
N7 N6 C10 N5 -1.6(2) ?
C12 N6 C10 N5 -178.96(18) ?
N7 N6 C10 C9 177.86(17) ?
C12 N6 C10 C9 0.5(3) ?
C8 N4 C11 N5 -0.9(3) ?
C10 N5 C11 N4 -3.4(3) ?
Mn1 N5 C11 N4 169.90(16) ?
N6 N7 C13 C14 -177.09(16) no
Mn1 N7 C13 C14 10.4(2) ?
C18 N8 C14 C15 -0.3(3) ?
Mn1 N8 C14 C15 171.45(15) ?
C18 N8 C14 C13 178.80(17) ?
Mn1 N8 C14 C13 -9.4(2) ?
N7 C13 C14 N8 -0.5(3) ?
N7 C13 C14 C15 178.61(19) ?
N8 C14 C15 C16 -0.3(3) ?
C13 C14 C15 C16 -179.37(19) ?
C14 C15 C16 C17 0.6(3) ?
C15 C16 C17 C18 -0.4(3) ?
C14 N8 C18 C17 0.6(3) ?
Mn1 N8 C18 C17 -170.26(15) ?
C16 C17 C18 N8 -0.2(3) ?
